data_7201683
loop_
_publ_author_name
'Kalf, Irmgard'
'Wang, Ruimin'
'Englert, Ulli'

_publ_section_title
;
 A robust conglomerate structure type in salts of cationic
 organopalladium complexes and non-coordinating anions
;
_journal_issue 1
_journal_name_full CrystEngComm
_journal_page_first 39
_journal_paper_doi 10.1039/b712641g
_journal_volume 10
_journal_year 2008
_chemical_formula_moiety 'C15 H28 N3 O Pd, F6 P'
_chemical_formula_sum 'C15 H28 F6 N3 O P Pd'
_chemical_formula_weight 517.77
_chemical_name_systematic
;
?
;
_space_group_IT_number 14
_symmetry_cell_setting monoclinic
_symmetry_space_group_name_Hall '-P 2ybc'
_symmetry_space_group_name_H-M 'P 1 21/c 1'
_atom_sites_solution_hydrogens geom
_atom_sites_solution_primary direct
_atom_sites_solution_secondary difmap
_audit_creation_method SHELXL-97
_cell_angle_alpha 90.00
_cell_angle_beta 102.012(9)
_cell_angle_gamma 90.00
_cell_formula_units_Z 4
_cell_length_a 7.724(3)
_cell_length_b 20.015(8)
_cell_length_c 14.106(6)
_cell_measurement_reflns_used 4075
_cell_measurement_temperature 293(2)
_cell_measurement_theta_max 28.92
_cell_measurement_theta_min 2.53
_cell_volume 2133.0(15)
_computing_cell_refinement SMART
_computing_data_collection 'SMART (Bruker, 2001)'
_computing_data_reduction 'SAINT (Bruker, 1999)'
_computing_molecular_graphics 'PLATON (Spek, 1990)'
_computing_structure_refinement 'SHELXL-97 (Sheldrick, 1997)'
_computing_structure_solution 'SHELXS-97 (Sheldrick, 1990)'
_diffrn_ambient_temperature 293(2)
_diffrn_measured_fraction_theta_full 1.000
_diffrn_measured_fraction_theta_max 1.000
_diffrn_measurement_device_type 'CCD area detector'
_diffrn_measurement_method 'omega scans'
_diffrn_radiation_monochromator graphite
_diffrn_radiation_source 'fine-focus sealed tube'
_diffrn_radiation_type MoK\a
_diffrn_radiation_wavelength 0.71073
_diffrn_reflns_av_R_equivalents 0.1630
_diffrn_reflns_av_sigmaI/netI 0.1198
_diffrn_reflns_limit_h_max 9
_diffrn_reflns_limit_h_min -9
_diffrn_reflns_limit_k_max 23
_diffrn_reflns_limit_k_min -23
_diffrn_reflns_limit_l_max 16
_diffrn_reflns_limit_l_min -16
_diffrn_reflns_number 22622
_diffrn_reflns_theta_full 25.00
_diffrn_reflns_theta_max 25.00
_diffrn_reflns_theta_min 1.79
_exptl_absorpt_coefficient_mu 1.005
_exptl_absorpt_correction_T_max 0.8243
_exptl_absorpt_correction_T_min 0.7525
_exptl_absorpt_correction_type multi-scan
_exptl_absorpt_process_details 'SADABS (1996)'
_exptl_crystal_colour colourless
_exptl_crystal_density_diffrn 1.612
_exptl_crystal_density_method 'not measured'
_exptl_crystal_description rod
_exptl_crystal_F_000 1048
_exptl_crystal_size_max 0.3
_exptl_crystal_size_mid 0.1
_exptl_crystal_size_min 0.1
_refine_diff_density_max .632
_refine_diff_density_min -.408
_refine_diff_density_rms .099
_refine_ls_extinction_method none
_refine_ls_goodness_of_fit_ref 1.001
_refine_ls_hydrogen_treatment constr
_refine_ls_matrix_type full
_refine_ls_number_parameters 250
_refine_ls_number_reflns 3757
_refine_ls_number_restraints 0
_refine_ls_restrained_S_all 1.001
_refine_ls_R_factor_all 0.1340
_refine_ls_R_factor_gt 0.0614
_refine_ls_shift/su_max 0.000
_refine_ls_shift/su_mean 0.000
_refine_ls_structure_factor_coef Fsqd
_refine_ls_weighting_details 'calc w=1/[\s^2^(Fo^2^)+(0.0400P)^2^+0.0000P] where P=(Fo^2^+2Fc^2^)/3'
_refine_ls_weighting_scheme calc
_refine_ls_wR_factor_gt 0.1061
_refine_ls_wR_factor_ref 0.1245
_reflns_number_gt 2015
_reflns_number_total 3757
_reflns_threshold_expression >2sigma(I)
_cod_data_source_file b712641g.txt
_cod_data_source_block rac2e
_cod_original_sg_symbol_H-M 'P 21/c'
_cod_database_code 7201683

loop_
_symmetry_equiv_pos_as_xyz
'x, y, z'
'-x, y+1/2, -z+1/2'
'-x, -y, -z'
'x, -y-1/2, z-1/2'

loop_
_atom_site_label
_atom_site_type_symbol
_atom_site_fract_x
_atom_site_fract_y
_atom_site_fract_z
_atom_site_U_iso_or_equiv
_atom_site_adp_type
_atom_site_occupancy
_atom_site_symmetry_multiplicity
_atom_site_calc_flag
_atom_site_refinement_flags
_atom_site_disorder_assembly
_atom_site_disorder_group
Pd1 Pd 0.63079(8) 0.08685(3) 0.27444(4) 0.0467(2) Uani 1 1 d . . .
O1 O 0.2033(7) 0.0813(3) 0.5440(4) 0.0668(16) Uani 1 1 d . . .
N1 N 0.5975(9) 0.1902(3) 0.2834(5) 0.066(2) Uani 1 1 d . . .
N2 N 0.8207(8) 0.1114(3) 0.1867(5) 0.0521(18) Uani 1 1 d . . .
N3 N 0.6524(8) -0.0139(3) 0.2595(4) 0.0557(18) Uani 1 1 d . . .
H3A H 0.6983 -0.0233 0.2074 0.067 Uiso 1 1 calc R . .
H3B H 0.7240 -0.0313 0.3123 0.067 Uiso 1 1 calc R . .
C1 C 0.6883(13) 0.2185(4) 0.2081(7) 0.088(3) Uani 1 1 d . . .
H1A H 0.6081 0.2159 0.1454 0.106 Uiso 1 1 calc R . .
H1B H 0.7138 0.2653 0.2223 0.106 Uiso 1 1 calc R . .
C2 C 0.8554(14) 0.1838(5) 0.2023(7) 0.092(3) Uani 1 1 d . . .
H2A H 0.9027 0.2020 0.1492 0.111 Uiso 1 1 calc R . .
H2B H 0.9422 0.1907 0.2620 0.111 Uiso 1 1 calc R . .
C3 C 0.9925(10) 0.0759(5) 0.2132(6) 0.089(3) Uani 1 1 d . . .
H3C H 0.9737 0.0288 0.2029 0.133 Uiso 1 1 calc R . .
H3D H 1.0441 0.0840 0.2802 0.133 Uiso 1 1 calc R . .
H3E H 1.0708 0.0919 0.1736 0.133 Uiso 1 1 calc R . .
C4 C 0.7431(11) 0.0971(5) 0.0841(6) 0.080(3) Uani 1 1 d . . .
H4A H 0.6289 0.1179 0.0666 0.120 Uiso 1 1 calc R . .
H4B H 0.7308 0.0497 0.0749 0.120 Uiso 1 1 calc R . .
H4C H 0.8192 0.1145 0.0442 0.120 Uiso 1 1 calc R . .
C5 C 0.6852(14) 0.2170(5) 0.3795(7) 0.103(4) Uani 1 1 d . . .
H5A H 0.6786 0.2649 0.3785 0.154 Uiso 1 1 calc R . .
H5B H 0.8070 0.2033 0.3940 0.154 Uiso 1 1 calc R . .
H5C H 0.6266 0.2000 0.4282 0.154 Uiso 1 1 calc R . .
C6 C 0.4093(12) 0.2111(4) 0.2584(7) 0.089(3) Uani 1 1 d . . .
H6A H 0.3493 0.1956 0.3073 0.134 Uiso 1 1 calc R . .
H6B H 0.3542 0.1923 0.1969 0.134 Uiso 1 1 calc R . .
H6C H 0.4025 0.2590 0.2547 0.134 Uiso 1 1 calc R . .
C7 C 0.4715(12) -0.0430(4) 0.2474(6) 0.063(2) Uani 1 1 d . . .
H7 H 0.4810 -0.0912 0.2597 0.075 Uiso 1 1 calc R . .
C8 C 0.3952(11) -0.0106(4) 0.3234(6) 0.053(2) Uani 1 1 d . . .
C9 C 0.4503(10) 0.0557(4) 0.3481(5) 0.045(2) Uani 1 1 d . . .
C10 C 0.3861(9) 0.0865(4) 0.4211(5) 0.052(2) Uani 1 1 d . . .
H10 H 0.4229 0.1296 0.4398 0.062 Uiso 1 1 calc R . .
C11 C 0.2678(10) 0.0544(4) 0.4673(6) 0.048(2) Uani 1 1 d . . .
C12 C 0.2185(16) 0.1502(5) 0.5604(7) 0.105(4) Uani 1 1 d . . .
H12A H 0.3412 0.1627 0.5733 0.158 Uiso 1 1 calc R . .
H12B H 0.1684 0.1616 0.6151 0.158 Uiso 1 1 calc R . .
H12C H 0.1565 0.1736 0.5041 0.158 Uiso 1 1 calc R . .
C13 C 0.2112(11) -0.0094(5) 0.4410(6) 0.062(2) Uani 1 1 d . . .
H13 H 0.1330 -0.0312 0.4725 0.075 Uiso 1 1 calc R . .
C14 C 0.2718(11) -0.0404(4) 0.3677(6) 0.064(3) Uani 1 1 d . . .
H14 H 0.2287 -0.0825 0.3473 0.077 Uiso 1 1 calc R . .
C15 C 0.3750(13) -0.0312(5) 0.1449(7) 0.099(4) Uani 1 1 d . . .
H15A H 0.3465 0.0153 0.1360 0.148 Uiso 1 1 calc R . .
H15B H 0.2680 -0.0571 0.1320 0.148 Uiso 1 1 calc R . .
H15C H 0.4489 -0.0444 0.1012 0.148 Uiso 1 1 calc R . .
P1 P 0.1659(4) 0.34359(13) 0.4154(2) 0.0747(8) Uani 1 1 d . . .
F1 F 0.1323(9) 0.2709(3) 0.3802(5) 0.138(3) Uani 1 1 d . . .
F2 F 0.1927(17) 0.4158(4) 0.4393(9) 0.264(6) Uani 1 1 d . . .
F3 F -0.0233(12) 0.3596(5) 0.3851(9) 0.238(5) Uani 1 1 d . . .
F4 F 0.3481(10) 0.3195(6) 0.4554(8) 0.244(6) Uani 1 1 d . . .
F5 F 0.220(2) 0.3571(4) 0.3226(8) 0.259(7) Uani 1 1 d . . .
F6 F 0.1310(19) 0.3288(5) 0.5118(7) 0.265(6) Uani 1 1 d . . .

loop_
_atom_site_aniso_label
_atom_site_aniso_U_11
_atom_site_aniso_U_22
_atom_site_aniso_U_33
_atom_site_aniso_U_23
_atom_site_aniso_U_13
_atom_site_aniso_U_12
Pd1 0.0396(3) 0.0566(4) 0.0460(4) -0.0039(4) 0.0137(2) 0.0002(4)
O1 0.076(4) 0.070(4) 0.065(4) 0.003(4) 0.038(3) 0.001(4)
N1 0.066(5) 0.062(5) 0.083(6) -0.010(4) 0.046(5) -0.009(4)
N2 0.040(4) 0.062(5) 0.055(5) -0.002(3) 0.011(3) -0.006(3)
N3 0.054(5) 0.061(4) 0.060(5) -0.005(4) 0.030(4) 0.006(4)
C1 0.097(8) 0.067(7) 0.116(9) 0.001(6) 0.060(7) -0.016(6)
C2 0.093(8) 0.101(8) 0.104(9) -0.023(7) 0.067(7) -0.030(7)
C3 0.045(6) 0.139(10) 0.086(7) 0.018(7) 0.019(5) 0.018(6)
C4 0.067(6) 0.123(9) 0.055(6) 0.002(6) 0.025(5) -0.011(6)
C5 0.116(9) 0.106(9) 0.095(9) -0.043(7) 0.044(7) -0.054(7)
C6 0.095(8) 0.071(7) 0.117(9) 0.022(6) 0.056(7) 0.030(6)
C7 0.073(7) 0.051(6) 0.070(7) -0.010(5) 0.028(5) -0.007(5)
C8 0.053(5) 0.050(5) 0.056(6) -0.001(5) 0.015(4) -0.005(5)
C9 0.043(5) 0.061(5) 0.033(5) 0.004(4) 0.012(4) 0.002(4)
C10 0.044(5) 0.060(5) 0.055(5) -0.003(5) 0.017(4) -0.004(5)
C11 0.048(5) 0.053(6) 0.046(5) 0.007(4) 0.016(4) 0.010(4)
C12 0.174(12) 0.074(8) 0.091(8) 0.004(6) 0.082(8) 0.029(8)
C13 0.054(6) 0.072(7) 0.067(6) 0.008(5) 0.026(5) -0.004(5)
C14 0.062(6) 0.048(6) 0.084(7) 0.001(5) 0.021(5) -0.005(5)
C15 0.074(7) 0.138(10) 0.082(8) -0.032(7) 0.010(6) -0.011(7)
P1 0.072(2) 0.0591(19) 0.102(2) -0.0088(16) 0.0397(17) -0.0018(15)
F1 0.136(6) 0.094(5) 0.196(7) -0.045(5) 0.064(5) -0.025(4)
F2 0.374(16) 0.079(6) 0.387(15) -0.096(8) 0.190(13) -0.061(8)
F3 0.136(8) 0.216(10) 0.349(15) -0.016(10) 0.019(9) 0.086(8)
F4 0.078(6) 0.336(14) 0.292(13) -0.121(11) -0.024(7) 0.029(7)
F5 0.51(2) 0.118(7) 0.233(11) 0.037(6) 0.272(13) 0.010(9)
F6 0.434(17) 0.271(12) 0.137(7) 0.050(7) 0.165(10) 0.177(12)

loop_
_atom_type_symbol
_atom_type_description
_atom_type_scat_dispersion_real
_atom_type_scat_dispersion_imag
_atom_type_scat_source
C C .0033 .0016 'International Tables Vol C Tables 4.2.6.8 and 6.1.1.4'
H H .0000 .0000 'International Tables Vol C Tables 4.2.6.8 and 6.1.1.4'
F F .0171 .0103 'International Tables Vol C Tables 4.2.6.8 and 6.1.1.4'
N N .0061 .0033 'International Tables Vol C Tables 4.2.6.8 and 6.1.1.4'
O O .0106 .0060 'International Tables Vol C Tables 4.2.6.8 and 6.1.1.4'
P P .1023 .0942 'International Tables Vol C Tables 4.2.6.8 and 6.1.1.4'
Pd Pd -.9988 1.0072 'International Tables Vol C Tables 4.2.6.8 and 6.1.1.4'

loop_
_geom_angle_atom_site_label_1
_geom_angle_atom_site_label_2
_geom_angle_atom_site_label_3
_geom_angle
_geom_angle_site_symmetry_1
_geom_angle_site_symmetry_3
_geom_angle_publ_flag
C9 Pd1 N3 80.0(3) . . ?
C9 Pd1 N1 99.8(3) . . ?
N3 Pd1 N1 177.0(3) . . ?
C9 Pd1 N2 174.3(3) . . ?
N3 Pd1 N2 94.9(2) . . ?
N1 Pd1 N2 85.2(2) . . ?
C11 O1 C12 118.6(6) . . ?
C5 N1 C6 110.8(7) . . ?
C5 N1 C1 108.7(7) . . ?
C6 N1 C1 107.7(7) . . ?
C5 N1 Pd1 111.9(6) . . ?
C6 N1 Pd1 113.0(5) . . ?
C1 N1 Pd1 104.4(5) . . ?
C4 N2 C2 111.0(7) . . ?
C4 N2 C3 108.3(7) . . ?
C2 N2 C3 107.8(7) . . ?
C4 N2 Pd1 109.4(5) . . ?
C2 N2 Pd1 105.1(5) . . ?
C3 N2 Pd1 115.2(5) . . ?
C7 N3 Pd1 107.7(5) . . ?
C7 N3 H3A 110.2 . . ?
Pd1 N3 H3A 110.2 . . ?
C7 N3 H3B 110.2 . . ?
Pd1 N3 H3B 110.2 . . ?
H3A N3 H3B 108.5 . . ?
C2 C1 N1 113.8(8) . . ?
C2 C1 H1A 108.8 . . ?
N1 C1 H1A 108.8 . . ?
C2 C1 H1B 108.8 . . ?
N1 C1 H1B 108.8 . . ?
H1A C1 H1B 107.7 . . ?
N2 C2 C1 109.5(8) . . ?
N2 C2 H2A 109.8 . . ?
C1 C2 H2A 109.8 . . ?
N2 C2 H2B 109.8 . . ?
C1 C2 H2B 109.8 . . ?
H2A C2 H2B 108.2 . . ?
N2 C3 H3C 109.5 . . ?
N2 C3 H3D 109.5 . . ?
H3C C3 H3D 109.5 . . ?
N2 C3 H3E 109.5 . . ?
H3C C3 H3E 109.5 . . ?
H3D C3 H3E 109.5 . . ?
N2 C4 H4A 109.5 . . ?
N2 C4 H4B 109.5 . . ?
H4A C4 H4B 109.5 . . ?
N2 C4 H4C 109.5 . . ?
H4A C4 H4C 109.5 . . ?
H4B C4 H4C 109.5 . . ?
N1 C5 H5A 109.5 . . ?
N1 C5 H5B 109.5 . . ?
H5A C5 H5B 109.5 . . ?
N1 C5 H5C 109.5 . . ?
H5A C5 H5C 109.5 . . ?
H5B C5 H5C 109.5 . . ?
N1 C6 H6A 109.5 . . ?
N1 C6 H6B 109.5 . . ?
H6A C6 H6B 109.5 . . ?
N1 C6 H6C 109.5 . . ?
H6A C6 H6C 109.5 . . ?
H6B C6 H6C 109.5 . . ?
C8 C7 N3 104.6(7) . . ?
C8 C7 C15 115.9(8) . . ?
N3 C7 C15 108.4(7) . . ?
C8 C7 H7 109.2 . . ?
N3 C7 H7 109.2 . . ?
C15 C7 H7 109.2 . . ?
C14 C8 C9 119.7(8) . . ?
C14 C8 C7 123.9(8) . . ?
C9 C8 C7 116.4(7) . . ?
C10 C9 C8 117.8(7) . . ?
C10 C9 Pd1 130.2(6) . . ?
C8 C9 Pd1 111.8(5) . . ?
C9 C10 C11 121.3(8) . . ?
C9 C10 H10 119.4 . . ?
C11 C10 H10 119.4 . . ?
C13 C11 C10 120.5(8) . . ?
C13 C11 O1 115.1(7) . . ?
C10 C11 O1 124.4(8) . . ?
O1 C12 H12A 109.5 . . ?
O1 C12 H12B 109.5 . . ?
H12A C12 H12B 109.5 . . ?
O1 C12 H12C 109.5 . . ?
H12A C12 H12C 109.5 . . ?
H12B C12 H12C 109.5 . . ?
C14 C13 C11 119.0(8) . . ?
C14 C13 H13 120.5 . . ?
C11 C13 H13 120.5 . . ?
C13 C14 C8 121.6(8) . . ?
C13 C14 H14 119.2 . . ?
C8 C14 H14 119.2 . . ?
C7 C15 H15A 109.5 . . ?
C7 C15 H15B 109.5 . . ?
H15A C15 H15B 109.5 . . ?
C7 C15 H15C 109.5 . . ?
H15A C15 H15C 109.5 . . ?
H15B C15 H15C 109.5 . . ?
F3 P1 F6 87.1(7) . . ?
F3 P1 F5 98.6(8) . . ?
F6 P1 F5 174.3(8) . . ?
F3 P1 F4 171.2(7) . . ?
F6 P1 F4 85.6(7) . . ?
F5 P1 F4 88.7(7) . . ?
F3 P1 F2 86.4(6) . . ?
F6 P1 F2 91.7(6) . . ?
F5 P1 F2 88.4(5) . . ?
F4 P1 F2 98.8(7) . . ?
F3 P1 F1 91.2(5) . . ?
F6 P1 F1 93.2(5) . . ?
F5 P1 F1 87.0(4) . . ?
F4 P1 F1 84.2(5) . . ?
F2 P1 F1 174.4(6) . . ?

loop_
_geom_bond_atom_site_label_1
_geom_bond_atom_site_label_2
_geom_bond_distance
_geom_bond_site_symmetry_2
_geom_bond_publ_flag
Pd1 C9 2.003(7) . ?
Pd1 N3 2.039(6) . ?
Pd1 N1 2.092(7) . ?
Pd1 N2 2.163(6) . ?
O1 C11 1.391(8) . ?
O1 C12 1.399(9) . ?
N1 C5 1.483(10) . ?
N1 C6 1.483(10) . ?
N1 C1 1.500(10) . ?
N2 C4 1.475(9) . ?
N2 C2 1.482(10) . ?
N2 C3 1.483(9) . ?
N3 C7 1.490(9) . ?
N3 H3A 0.9000 . ?
N3 H3B 0.9000 . ?
C1 C2 1.483(11) . ?
C1 H1A 0.9700 . ?
C1 H1B 0.9700 . ?
C2 H2A 0.9700 . ?
C2 H2B 0.9700 . ?
C3 H3C 0.9600 . ?
C3 H3D 0.9600 . ?
C3 H3E 0.9600 . ?
C4 H4A 0.9600 . ?
C4 H4B 0.9600 . ?
C4 H4C 0.9600 . ?
C5 H5A 0.9600 . ?
C5 H5B 0.9600 . ?
C5 H5C 0.9600 . ?
C6 H6A 0.9600 . ?
C6 H6B 0.9600 . ?
C6 H6C 0.9600 . ?
C7 C8 1.477(10) . ?
C7 C15 1.500(11) . ?
C7 H7 0.9800 . ?
C8 C14 1.379(10) . ?
C8 C9 1.414(10) . ?
C9 C10 1.379(9) . ?
C10 C11 1.384(9) . ?
C10 H10 0.9300 . ?
C11 C13 1.377(10) . ?
C12 H12A 0.9600 . ?
C12 H12B 0.9600 . ?
C12 H12C 0.9600 . ?
C13 C14 1.368(10) . ?
C13 H13 0.9300 . ?
C14 H14 0.9300 . ?
C15 H15A 0.9600 . ?
C15 H15B 0.9600 . ?
C15 H15C 0.9600 . ?
P1 F3 1.470(9) . ?
P1 F6 1.470(8) . ?
P1 F5 1.478(8) . ?
P1 F4 1.484(8) . ?
P1 F2 1.490(7) . ?
P1 F1 1.542(6) . ?

loop_
_geom_torsion_atom_site_label_1
_geom_torsion_atom_site_label_2
_geom_torsion_atom_site_label_3
_geom_torsion_atom_site_label_4
_geom_torsion
_geom_torsion_site_symmetry_1
_geom_torsion_site_symmetry_2
_geom_torsion_site_symmetry_3
_geom_torsion_site_symmetry_4
_geom_torsion_publ_flag
C9 Pd1 N1 C5 78.0(6) . . . . ?
N3 Pd1 N1 C5 162(4) . . . . ?
N2 Pd1 N1 C5 -104.9(6) . . . . ?
C9 Pd1 N1 C6 -47.9(6) . . . . ?
N3 Pd1 N1 C6 36(5) . . . . ?
N2 Pd1 N1 C6 129.3(6) . . . . ?
C9 Pd1 N1 C1 -164.7(6) . . . . ?
N3 Pd1 N1 C1 -80(5) . . . . ?
N2 Pd1 N1 C1 12.5(6) . . . . ?
C9 Pd1 N2 C4 45(3) . . . . ?
N3 Pd1 N2 C4 71.6(6) . . . . ?
N1 Pd1 N2 C4 -105.3(6) . . . . ?
C9 Pd1 N2 C2 165(3) . . . . ?
N3 Pd1 N2 C2 -169.1(6) . . . . ?
N1 Pd1 N2 C2 13.9(6) . . . . ?
C9 Pd1 N2 C3 -77(3) . . . . ?
N3 Pd1 N2 C3 -50.6(6) . . . . ?
N1 Pd1 N2 C3 132.5(6) . . . . ?
C9 Pd1 N3 C7 37.3(5) . . . . ?
N1 Pd1 N3 C7 -48(5) . . . . ?
N2 Pd1 N3 C7 -140.1(5) . . . . ?
C5 N1 C1 C2 80.2(10) . . . . ?
C6 N1 C1 C2 -159.7(8) . . . . ?
Pd1 N1 C1 C2 -39.3(9) . . . . ?
C4 N2 C2 C1 79.8(9) . . . . ?
C3 N2 C2 C1 -161.7(8) . . . . ?
Pd1 N2 C2 C1 -38.4(9) . . . . ?
N1 C1 C2 N2 55.0(11) . . . . ?
Pd1 N3 C7 C8 -46.1(7) . . . . ?
Pd1 N3 C7 C15 78.1(7) . . . . ?
N3 C7 C8 C14 -150.1(8) . . . . ?
C15 C7 C8 C14 90.7(10) . . . . ?
N3 C7 C8 C9 32.2(10) . . . . ?
C15 C7 C8 C9 -87.1(10) . . . . ?
C14 C8 C9 C10 4.3(12) . . . . ?
C7 C8 C9 C10 -177.8(7) . . . . ?
C14 C8 C9 Pd1 179.6(6) . . . . ?
C7 C8 C9 Pd1 -2.5(9) . . . . ?
N3 Pd1 C9 C10 155.1(8) . . . . ?
N1 Pd1 C9 C10 -28.0(8) . . . . ?
N2 Pd1 C9 C10 -178(2) . . . . ?
N3 Pd1 C9 C8 -19.5(6) . . . . ?
N1 Pd1 C9 C8 157.4(6) . . . . ?
N2 Pd1 C9 C8 7(3) . . . . ?
C8 C9 C10 C11 -1.7(11) . . . . ?
Pd1 C9 C10 C11 -176.0(6) . . . . ?
C9 C10 C11 C13 0.0(12) . . . . ?
C9 C10 C11 O1 177.3(7) . . . . ?
C12 O1 C11 C13 -164.9(8) . . . . ?
C12 O1 C11 C10 17.7(12) . . . . ?
C10 C11 C13 C14 -0.9(12) . . . . ?
O1 C11 C13 C14 -178.4(7) . . . . ?
C11 C13 C14 C8 3.6(13) . . . . ?
C9 C8 C14 C13 -5.4(13) . . . . ?
C7 C8 C14 C13 176.9(8) . . . . ?
